data_7156253
loop_
_publ_author_name
'Cao, Jun'
'Sun, Jing'
'Yan, Chao-Guo'

_publ_section_title
;
 Regioselective and diastereoselective synthesis of two functionalized
 1,5-methanoindeno[1,2-d]azocines via a three-component reaction.
;
_journal_issue 22
_journal_name_full 'Organic &amp; biomolecular chemistry'
_journal_page_first 4170
_journal_page_last 4175
_journal_paper_doi 10.1039/c8ob00144h
_journal_volume 16
_journal_year 2018
_chemical_formula_moiety 'C36 H28 N2 O4'
_chemical_formula_sum 'C36 H28 N2 O4'
_chemical_formula_weight 552.60
_space_group_crystal_system monoclinic
_space_group_IT_number 14
_space_group_name_Hall '-P 2ybc'
_space_group_name_H-M_alt 'P 1 21/c 1'
_symmetry_space_group_name_Hall '-P 2ybc'
_symmetry_space_group_name_H-M 'P 1 21/c 1'
_atom_sites_solution_hydrogens geom
_audit_creation_method SHELXL-2014/7
_cell_angle_alpha 90
_cell_angle_beta 111.492(11)
_cell_angle_gamma 90
_cell_formula_units_Z 4
_cell_length_a 9.215(2)
_cell_length_b 22.358(6)
_cell_length_c 17.565(4)
_cell_measurement_reflns_used 5778
_cell_measurement_temperature 296(2)
_cell_measurement_theta_max 21.91
_cell_measurement_theta_min 2.21
_cell_volume 3367.3(14)
_computing_structure_refinement 'SHELXL-2014/7 (Sheldrick, 2014)'
_diffrn_ambient_temperature 296(2)
_diffrn_measured_fraction_theta_full 0.996
_diffrn_measured_fraction_theta_max 0.966
_diffrn_measurement_device_type 'CCD area detector'
_diffrn_measurement_method 'phi and omega scans'
_diffrn_radiation_source 'fine-focus sealed tube'
_diffrn_radiation_type MoK\a
_diffrn_radiation_wavelength 0.71073
_diffrn_reflns_av_R_equivalents 0.1059
_diffrn_reflns_av_unetI/netI 0.1635
_diffrn_reflns_Laue_measured_fraction_full 0.996
_diffrn_reflns_Laue_measured_fraction_max 0.966
_diffrn_reflns_limit_h_max 12
_diffrn_reflns_limit_h_min -10
_diffrn_reflns_limit_k_max 23
_diffrn_reflns_limit_k_min -29
_diffrn_reflns_limit_l_max 22
_diffrn_reflns_limit_l_min -22
_diffrn_reflns_number 33533
_diffrn_reflns_point_group_measured_fraction_full 0.996
_diffrn_reflns_point_group_measured_fraction_max 0.966
_diffrn_reflns_theta_full 25.242
_diffrn_reflns_theta_max 28.093
_diffrn_reflns_theta_min 1.543
_exptl_absorpt_coefficient_mu 0.071
_exptl_absorpt_correction_T_max 0.986
_exptl_absorpt_correction_T_min 0.980
_exptl_absorpt_correction_type multi-scan
_exptl_absorpt_process_details sadabs
_exptl_crystal_colour yellow
_exptl_crystal_density_diffrn 1.090
_exptl_crystal_description block
_exptl_crystal_F_000 1160
_exptl_crystal_size_max 0.280
_exptl_crystal_size_mid 0.240
_exptl_crystal_size_min 0.200
_refine_diff_density_max 0.324
_refine_diff_density_min -0.240
_refine_diff_density_rms 0.055
_refine_ls_extinction_method none
_refine_ls_goodness_of_fit_ref 1.024
_refine_ls_hydrogen_treatment constr
_refine_ls_matrix_type full
_refine_ls_number_parameters 380
_refine_ls_number_reflns 7913
_refine_ls_number_restraints 0
_refine_ls_restrained_S_all 1.024
_refine_ls_R_factor_all 0.2268
_refine_ls_R_factor_gt 0.0925
_refine_ls_shift/su_max 0.000
_refine_ls_shift/su_mean 0.000
_refine_ls_structure_factor_coef Fsqd
_refine_ls_weighting_details 'w=1/[\s^2^(Fo^2^)+(0.1553P)^2^] where P=(Fo^2^+2Fc^2^)/3'
_refine_ls_weighting_scheme calc
_refine_ls_wR_factor_gt 0.2453
_refine_ls_wR_factor_ref 0.3002
_reflns_Friedel_coverage 0.000
_reflns_number_gt 3249
_reflns_number_total 7913
_reflns_threshold_expression 'I > 2\s(I)'
_cod_data_source_file c8ob00144h2.cif
_cod_data_source_block 1k
_cod_depositor_comments 'Adding full bibliography for 7156250--7156259.cif.'
_cod_database_code 7156253
_shelx_shelxl_version_number 2014/7
_shelx_space_group_comment
;
The symmetry employed for this shelxl refinement is uniquely defined
by the following loop, which should always be used as a source of
symmetry information in preference to the above space-group names.
They are only intended as comments.
;
_shelx_estimated_absorpt_t_min 0.980
_shelx_estimated_absorpt_t_max 0.986

loop_
_space_group_symop_operation_xyz
'x, y, z'
'-x, y+1/2, -z+1/2'
'-x, -y, -z'
'x, -y-1/2, z-1/2'

loop_
_atom_site_label
_atom_site_type_symbol
_atom_site_fract_x
_atom_site_fract_y
_atom_site_fract_z
_atom_site_U_iso_or_equiv
_atom_site_adp_type
_atom_site_occupancy
_atom_site_site_symmetry_order
_atom_site_calc_flag
_atom_site_refinement_flags_posn
_atom_site_refinement_flags_adp
C1 C 0.7864(7) 0.8887(2) 0.2655(4) 0.1047(17) Uani 1 1 d . .
H1 H 0.8911 0.8993 0.2827 0.126 Uiso 1 1 calc R U
C2 C 0.6772(10) 0.9195(3) 0.2009(4) 0.128(2) Uani 1 1 d . .
H2 H 0.7093 0.9497 0.1743 0.154 Uiso 1 1 calc R U
C3 C 0.5222(10) 0.9052(4) 0.1766(4) 0.132(2) Uani 1 1 d . .
H3 H 0.4486 0.9259 0.1338 0.159 Uiso 1 1 calc R U
C4 C 0.4748(7) 0.8588(3) 0.2169(5) 0.127(2) Uani 1 1 d . .
H4 H 0.3702 0.8483 0.2011 0.153 Uiso 1 1 calc R U
C5 C 0.5847(6) 0.8301(2) 0.2788(3) 0.0916(15) Uani 1 1 d . .
H5 H 0.5531 0.8001 0.3059 0.110 Uiso 1 1 calc R U
C6 C 0.7417(5) 0.84287(19) 0.3041(3) 0.0697(12) Uani 1 1 d . .
C7 C 0.8621(5) 0.8081(2) 0.3715(3) 0.0746(12) Uani 1 1 d . .
H7A H 0.9423 0.8353 0.4050 0.090 Uiso 1 1 calc R U
H7B H 0.8132 0.7899 0.4061 0.090 Uiso 1 1 calc R U
C8 C 1.0753(4) 0.73887(17) 0.4014(2) 0.0575(10) Uani 1 1 d . .
H8A H 1.0489 0.7210 0.4450 0.069 Uiso 1 1 calc R U
H8B H 1.1463 0.7718 0.4245 0.069 Uiso 1 1 calc R U
C9 C 1.1555(4) 0.69262(15) 0.36712(18) 0.0432(9) Uani 1 1 d . .
H9 H 1.2471 0.6773 0.4118 0.052 Uiso 1 1 calc R U
C10 C 1.0424(4) 0.64203(16) 0.33358(19) 0.0442(8) Uani 1 1 d . .
C11 C 0.8975(4) 0.66456(15) 0.26651(19) 0.0438(9) Uani 1 1 d . .
H11 H 0.8236 0.6313 0.2478 0.053 Uiso 1 1 calc R U
C12 C 0.8246(4) 0.71272(17) 0.3023(2) 0.0572(10) Uani 1 1 d . .
H12A H 0.7325 0.7284 0.2595 0.069 Uiso 1 1 calc R U
H12B H 0.7923 0.6951 0.3440 0.069 Uiso 1 1 calc R U
C13 C 1.2081(4) 0.71727(15) 0.29965(19) 0.0436(9) Uani 1 1 d . .
C14 C 1.3094(4) 0.67524(15) 0.2725(2) 0.0456(9) Uani 1 1 d . .
C15 C 1.4196(4) 0.63472(18) 0.3164(2) 0.0626(11) Uani 1 1 d . .
H15 H 1.4396 0.6277 0.3715 0.075 Uiso 1 1 calc R U
C16 C 1.5008(5) 0.6045(2) 0.2751(3) 0.0761(13) Uani 1 1 d . .
H16 H 1.5755 0.5766 0.3041 0.091 Uiso 1 1 calc R U
C17 C 1.4772(5) 0.6133(2) 0.1951(3) 0.0836(14) Uani 1 1 d . .
H17 H 1.5342 0.5916 0.1705 0.100 Uiso 1 1 calc R U
C18 C 1.3671(5) 0.6550(2) 0.1499(3) 0.0764(13) Uani 1 1 d . .
H18 H 1.3504 0.6625 0.0953 0.092 Uiso 1 1 calc R U
C19 C 1.2829(4) 0.68512(18) 0.1897(2) 0.0571(10) Uani 1 1 d . .
C20 C 1.1532(4) 0.72708(18) 0.1560(2) 0.0576(10) Uani 1 1 d . .
C21 C 1.0743(4) 0.73258(15) 0.21796(18) 0.0423(8) Uani 1 1 d . .
H21 H 1.0335 0.7730 0.2187 0.051 Uiso 1 1 calc R U
C22 C 0.9437(4) 0.68543(14) 0.19352(18) 0.0435(8) Uani 1 1 d . .
H22 H 0.9865 0.6501 0.1762 0.052 Uiso 1 1 calc R U
C23 C 0.8000(4) 0.70336(15) 0.12059(19) 0.0446(9) Uani 1 1 d . .
C24 C 0.7324(4) 0.75903(17) 0.1103(2) 0.0593(10) Uani 1 1 d . .
H24 H 0.7760 0.7889 0.1487 0.071 Uiso 1 1 calc R U
C25 C 0.5985(5) 0.77060(19) 0.0421(2) 0.0702(12) Uani 1 1 d . .
H25 H 0.5556 0.8087 0.0363 0.084 Uiso 1 1 calc R U
C26 C 0.5939(4) 0.67684(19) -0.0041(2) 0.0616(11) Uani 1 1 d . .
H26 H 0.5480 0.6475 -0.0430 0.074 Uiso 1 1 calc R U
C27 C 0.7255(4) 0.66162(16) 0.0614(2) 0.0557(10) Uani 1 1 d . .
H27 H 0.7646 0.6229 0.0659 0.067 Uiso 1 1 calc R U
C28 C 1.2001(4) 0.56219(16) 0.4322(2) 0.0525(9) Uani 1 1 d . .
C29 C 1.1634(4) 0.49910(16) 0.4455(2) 0.0523(9) Uani 1 1 d . .
C30 C 1.2531(6) 0.45854(19) 0.5028(3) 0.0743(12) Uani 1 1 d . .
H30 H 1.3508 0.4689 0.5404 0.089 Uiso 1 1 calc R U
C31 C 1.1919(7) 0.40198(19) 0.5019(3) 0.0844(14) Uani 1 1 d . .
H31 H 1.2490 0.3738 0.5401 0.101 Uiso 1 1 calc R U
C32 C 1.0495(6) 0.38675(19) 0.4461(3) 0.0830(14) Uani 1 1 d . .
H32 H 1.0120 0.3482 0.4469 0.100 Uiso 1 1 calc R U
C33 C 0.9599(5) 0.42679(19) 0.3887(3) 0.0784(13) Uani 1 1 d . .
H33 H 0.8630 0.4160 0.3506 0.094 Uiso 1 1 calc R U
C34 C 1.0195(4) 0.48423(15) 0.3895(2) 0.0557(10) Uani 1 1 d . .
C35 C 0.9499(5) 0.53526(16) 0.3347(3) 0.0583(10) Uani 1 1 d . .
C36 C 1.0631(4) 0.58601(15) 0.3632(2) 0.0465(9) Uani 1 1 d . .
N1 N 0.9335(3) 0.76168(13) 0.33814(17) 0.0542(8) Uani 1 1 d . .
N2 N 0.5282(3) 0.72999(16) -0.01555(17) 0.0605(9) Uani 1 1 d . .
O1 O 1.2907(3) 0.77177(10) 0.32643(14) 0.0570(7) Uani 1 1 d . .
H1A H 1.3540 0.7677 0.3732 0.085 Uiso 1 1 calc R U
O2 O 1.1120(4) 0.75183(15) 0.08957(17) 0.0943(11) Uani 1 1 d . .
O3 O 1.3219(3) 0.58681(13) 0.47144(16) 0.0781(9) Uani 1 1 d . .
O4 O 0.8236(3) 0.53507(12) 0.2779(2) 0.0913(10) Uani 1 1 d . .

loop_
_atom_site_aniso_label
_atom_site_aniso_U_11
_atom_site_aniso_U_22
_atom_site_aniso_U_33
_atom_site_aniso_U_23
_atom_site_aniso_U_13
_atom_site_aniso_U_12
C1 0.092(4) 0.100(4) 0.130(5) 0.018(4) 0.050(4) -0.005(3)
C2 0.143(6) 0.122(5) 0.137(6) 0.051(4) 0.073(5) 0.018(5)
C3 0.130(6) 0.148(6) 0.095(4) 0.022(4) 0.013(5) 0.049(5)
C4 0.080(4) 0.124(5) 0.156(6) 0.023(5) 0.017(4) 0.021(4)
C5 0.067(3) 0.100(4) 0.115(4) 0.024(3) 0.040(3) 0.017(3)
C6 0.070(3) 0.080(3) 0.066(3) -0.004(2) 0.033(3) 0.006(2)
C7 0.085(3) 0.088(3) 0.055(3) -0.008(2) 0.031(2) 0.012(3)
C8 0.060(3) 0.075(2) 0.0332(19) -0.0012(18) 0.0132(19) -0.004(2)
C9 0.0363(19) 0.057(2) 0.0252(16) 0.0067(15) -0.0025(15) -0.0025(17)
C10 0.0348(19) 0.063(2) 0.0313(17) 0.0047(17) 0.0083(15) -0.0013(18)
C11 0.0304(18) 0.053(2) 0.0392(19) 0.0056(16) 0.0019(16) -0.0043(16)
C12 0.042(2) 0.080(3) 0.046(2) 0.012(2) 0.0117(18) -0.001(2)
C13 0.0323(18) 0.058(2) 0.0282(17) 0.0046(16) -0.0038(15) -0.0081(17)
C14 0.0317(19) 0.060(2) 0.040(2) 0.0035(17) 0.0066(16) -0.0046(18)
C15 0.035(2) 0.085(3) 0.059(2) 0.019(2) 0.007(2) 0.004(2)
C16 0.046(3) 0.096(3) 0.081(3) 0.016(3) 0.016(2) 0.024(2)
C17 0.052(3) 0.124(4) 0.077(3) 0.006(3) 0.026(3) 0.020(3)
C18 0.053(3) 0.128(4) 0.053(2) 0.009(3) 0.025(2) 0.011(3)
C19 0.040(2) 0.081(3) 0.047(2) 0.015(2) 0.0116(19) 0.008(2)
C20 0.049(2) 0.086(3) 0.0316(19) 0.008(2) 0.0081(18) -0.001(2)
C21 0.0357(19) 0.060(2) 0.0238(16) 0.0098(15) 0.0025(14) -0.0020(17)
C22 0.0340(19) 0.0552(19) 0.0310(17) -0.0007(16) -0.0001(15) 0.0035(17)
C23 0.0330(19) 0.058(2) 0.0326(18) 0.0022(16) -0.0002(16) 0.0018(17)
C24 0.053(2) 0.061(2) 0.043(2) -0.0037(18) -0.0070(19) 0.011(2)
C25 0.054(3) 0.082(3) 0.055(2) 0.010(2) -0.004(2) 0.024(2)
C26 0.049(2) 0.073(3) 0.044(2) -0.002(2) -0.0057(19) -0.001(2)
C27 0.051(2) 0.059(2) 0.040(2) -0.0038(18) -0.0038(18) 0.0035(19)
C28 0.045(2) 0.063(2) 0.041(2) 0.0112(18) 0.0054(19) -0.002(2)
C29 0.053(2) 0.058(2) 0.046(2) 0.0107(18) 0.019(2) 0.009(2)
C30 0.081(3) 0.071(3) 0.061(3) 0.013(2) 0.015(2) 0.007(2)
C31 0.112(4) 0.056(3) 0.078(3) 0.023(2) 0.027(3) 0.014(3)
C32 0.101(4) 0.052(2) 0.102(4) 0.012(3) 0.043(3) -0.001(3)
C33 0.064(3) 0.070(3) 0.096(3) -0.001(3) 0.024(3) -0.002(3)
C34 0.049(2) 0.053(2) 0.071(3) 0.014(2) 0.029(2) 0.005(2)
C35 0.041(2) 0.060(2) 0.071(3) 0.003(2) 0.016(2) 0.002(2)
C36 0.040(2) 0.055(2) 0.042(2) 0.0040(17) 0.0114(17) -0.0038(18)
N1 0.0508(19) 0.072(2) 0.0399(17) -0.0045(15) 0.0170(15) 0.0048(17)
N2 0.0431(19) 0.085(2) 0.0344(17) 0.0027(17) -0.0082(14) 0.0043(18)
O1 0.0502(16) 0.0623(15) 0.0435(14) 0.0047(12) -0.0006(12) -0.0179(13)
O2 0.099(2) 0.140(3) 0.0491(17) 0.0462(18) 0.0332(17) 0.042(2)
O3 0.0619(18) 0.0817(19) 0.0599(17) 0.0274(15) -0.0141(15) -0.0111(16)
O4 0.0502(18) 0.0717(18) 0.117(3) 0.0144(17) -0.0111(18) -0.0090(15)

loop_
_atom_type_symbol
_atom_type_description
_atom_type_scat_dispersion_real
_atom_type_scat_dispersion_imag
_atom_type_scat_source
C C 0.0033 0.0016 'International Tables Vol C Tables 4.2.6.8 and 6.1.1.4'
H H 0.0000 0.0000 'International Tables Vol C Tables 4.2.6.8 and 6.1.1.4'
N N 0.0061 0.0033 'International Tables Vol C Tables 4.2.6.8 and 6.1.1.4'
O O 0.0106 0.0060 'International Tables Vol C Tables 4.2.6.8 and 6.1.1.4'

loop_
_geom_angle_atom_site_label_1
_geom_angle_atom_site_label_2
_geom_angle_atom_site_label_3
_geom_angle
C6 C1 C2 120.9(5)
C6 C1 H1 119.5
C2 C1 H1 119.5
C3 C2 C1 119.9(6)
C3 C2 H2 120.1
C1 C2 H2 120.1
C2 C3 C4 119.6(6)
C2 C3 H3 120.2
C4 C3 H3 120.2
C5 C4 C3 118.3(6)
C5 C4 H4 120.8
C3 C4 H4 120.8
C4 C5 C6 123.6(5)
C4 C5 H5 118.2
C6 C5 H5 118.2
C1 C6 C5 117.6(5)
C1 C6 C7 120.3(5)
C5 C6 C7 122.0(4)
N1 C7 C6 111.2(3)
N1 C7 H7A 109.4
C6 C7 H7A 109.4
N1 C7 H7B 109.4
C6 C7 H7B 109.4
H7A C7 H7B 108.0
N1 C8 C9 111.4(3)
N1 C8 H8A 109.3
C9 C8 H8A 109.3
N1 C8 H8B 109.3
C9 C8 H8B 109.3
H8A C8 H8B 108.0
C10 C9 C8 107.4(3)
C10 C9 C13 109.7(2)
C8 C9 C13 113.5(3)
C10 C9 H9 108.7
C8 C9 H9 108.7
C13 C9 H9 108.7
C36 C10 C9 124.7(3)
C36 C10 C11 125.0(3)
C9 C10 C11 110.1(3)
C10 C11 C12 108.2(3)
C10 C11 C22 108.2(3)
C12 C11 C22 114.9(3)
C10 C11 H11 108.5
C12 C11 H11 108.5
C22 C11 H11 108.5
N1 C12 C11 111.7(3)
N1 C12 H12A 109.3
C11 C12 H12A 109.3
N1 C12 H12B 109.3
C11 C12 H12B 109.3
H12A C12 H12B 107.9
O1 C13 C14 108.5(3)
O1 C13 C9 109.5(3)
C14 C13 C9 115.0(3)
O1 C13 C21 105.4(2)
C14 C13 C21 102.6(3)
C9 C13 C21 115.1(3)
C15 C14 C19 120.0(3)
C15 C14 C13 130.4(3)
C19 C14 C13 109.5(3)
C14 C15 C16 117.2(4)
C14 C15 H15 121.4
C16 C15 H15 121.4
C17 C16 C15 123.8(4)
C17 C16 H16 118.1
C15 C16 H16 118.1
C16 C17 C18 119.7(4)
C16 C17 H17 120.2
C18 C17 H17 120.2
C17 C18 C19 117.4(4)
C17 C18 H18 121.3
C19 C18 H18 121.3
C18 C19 C14 121.8(3)
C18 C19 C20 128.9(3)
C14 C19 C20 109.1(3)
O2 C20 C19 126.9(4)
O2 C20 C21 125.9(3)
C19 C20 C21 107.2(3)
C20 C21 C22 106.0(3)
C20 C21 C13 102.6(3)
C22 C21 C13 112.5(2)
C20 C21 H21 111.7
C22 C21 H21 111.7
C13 C21 H21 111.7
C23 C22 C21 113.9(3)
C23 C22 C11 110.8(3)
C21 C22 C11 113.3(2)
C23 C22 H22 106.0
C21 C22 H22 106.0
C11 C22 H22 106.0
C24 C23 C27 116.0(3)
C24 C23 C22 124.2(3)
C27 C23 C22 119.7(3)
C23 C24 C25 119.8(3)
C23 C24 H24 120.1
C25 C24 H24 120.1
N2 C25 C24 123.8(4)
N2 C25 H25 118.1
C24 C25 H25 118.1
N2 C26 C27 124.6(4)
N2 C26 H26 117.7
C27 C26 H26 117.7
C26 C27 C23 120.4(3)
C26 C27 H27 119.8
C23 C27 H27 119.8
O3 C28 C29 123.8(3)
O3 C28 C36 129.2(3)
C29 C28 C36 107.0(3)
C34 C29 C30 121.8(4)
C34 C29 C28 109.4(3)
C30 C29 C28 128.8(4)
C29 C30 C31 117.3(4)
C29 C30 H30 121.3
C31 C30 H30 121.3
C32 C31 C30 121.2(4)
C32 C31 H31 119.4
C30 C31 H31 119.4
C31 C32 C33 121.8(4)
C31 C32 H32 119.1
C33 C32 H32 119.1
C32 C33 C34 117.6(4)
C32 C33 H33 121.2
C34 C33 H33 121.2
C29 C34 C33 120.3(4)
C29 C34 C35 110.8(3)
C33 C34 C35 128.9(4)
O4 C35 C34 125.7(3)
O4 C35 C36 127.8(3)
C34 C35 C36 106.5(3)
C10 C36 C28 127.3(3)
C10 C36 C35 126.5(3)
C28 C36 C35 106.2(3)
C7 N1 C12 111.5(3)
C7 N1 C8 110.6(3)
C12 N1 C8 110.3(3)
C26 N2 C25 115.4(3)
C13 O1 H1A 109.5

loop_
_geom_bond_atom_site_label_1
_geom_bond_atom_site_label_2
_geom_bond_distance
C1 C6 1.373(6)
C1 C2 1.391(8)
C1 H1 0.9300
C2 C3 1.371(9)
C2 H2 0.9300
C3 C4 1.412(9)
C3 H3 0.9300
C4 C5 1.346(7)
C4 H4 0.9300
C5 C6 1.379(6)
C5 H5 0.9300
C6 C7 1.507(6)
C7 N1 1.462(5)
C7 H7A 0.9700
C7 H7B 0.9700
C8 N1 1.463(5)
C8 C9 1.518(5)
C8 H8A 0.9700
C8 H8B 0.9700
C9 C10 1.505(5)
C9 C13 1.537(4)
C9 H9 0.9800
C10 C36 1.343(5)
C10 C11 1.507(4)
C11 C12 1.522(5)
C11 C22 1.563(5)
C11 H11 0.9800
C12 N1 1.462(5)
C12 H12A 0.9700
C12 H12B 0.9700
C13 O1 1.422(4)
C13 C14 1.519(5)
C13 C21 1.549(4)
C14 C15 1.369(5)
C14 C19 1.401(5)
C15 C16 1.394(6)
C15 H15 0.9300
C16 C17 1.355(6)
C16 H16 0.9300
C17 C18 1.393(6)
C17 H17 0.9300
C18 C19 1.394(5)
C18 H18 0.9300
C19 C20 1.463(5)
C20 O2 1.219(4)
C20 C21 1.520(5)
C21 C22 1.538(4)
C21 H21 0.9800
C22 C23 1.521(4)
C22 H22 0.9800
C23 C24 1.374(5)
C23 C27 1.378(5)
C24 C25 1.393(5)
C24 H24 0.9300
C25 N2 1.337(5)
C25 H25 0.9300
C26 N2 1.315(5)
C26 C27 1.374(5)
C26 H26 0.9300
C27 H27 0.9300
C28 O3 1.213(4)
C28 C29 1.489(5)
C28 C36 1.492(5)
C29 C34 1.371(5)
C29 C30 1.381(5)
C30 C31 1.382(6)
C30 H30 0.9300
C31 C32 1.362(6)
C31 H31 0.9300
C32 C33 1.375(6)
C32 H32 0.9300
C33 C34 1.395(5)
C33 H33 0.9300
C34 C35 1.479(5)
C35 O4 1.225(4)
C35 C36 1.497(5)
O1 H1A 0.8200

loop_
_geom_hbond_atom_site_label_D
_geom_hbond_atom_site_label_H
_geom_hbond_atom_site_label_A
_geom_hbond_distance_DH
_geom_hbond_distance_HA
_geom_hbond_distance_DA
_geom_hbond_angle_DHA
_geom_hbond_site_symmetry_A
O1 H1A N2 0.82 2.02 2.836(4) 170.2 4_676
